data_1514348
loop_
_publ_author_name
'Yu, Guocan'
'Hua, Bin'
'Han, Chengyou'

_publ_section_title
;
 Proton Transfer in Host-Guest Complexation between a Difunctional
 Pillar[5]arene and Alkyldiamines.
;
_journal_issue 9
_journal_name_full 'Organic letters'
_journal_page_first 2486
_journal_page_last 2489
_journal_paper_doi 10.1021/ol500857w
_journal_volume 16
_journal_year 2014
_chemical_formula_moiety 'C47 H48 O14, C8 H22 N2, C H4 O, 2(H2 O)'
_chemical_formula_sum 'C56 H78 N2 O17'
_chemical_formula_weight 1051.20
_chemical_name_systematic
; 
 ? 
;
_space_group_IT_number 19
_symmetry_cell_setting orthorhombic
_symmetry_space_group_name_Hall 'P 2ac 2ab'
_symmetry_space_group_name_H-M 'P 21 21 21'
_atom_sites_solution_hydrogens geom
_atom_sites_solution_primary direct
_atom_sites_solution_secondary difmap
_audit_creation_method SHELXL-97
_cell_angle_alpha 90.00
_cell_angle_beta 90.00
_cell_angle_gamma 90.00
_cell_formula_units_Z 4
_cell_length_a 12.1923(5)
_cell_length_b 18.8559(8)
_cell_length_c 24.0835(10)
_cell_measurement_reflns_used 8116
_cell_measurement_temperature 170(2)
_cell_measurement_theta_max 29.5526
_cell_measurement_theta_min 2.8533
_cell_volume 5536.7(4)
_computing_cell_refinement 'CrysAlis PRO (Agilent Technologies, 2011)'
_computing_data_collection 'CrysAlis PRO'
_computing_data_reduction 'CrysAlis PRO'
_computing_molecular_graphics 'OLEX2 (Dolomanov et al., 2009)'
_computing_publication_material OLEX2
_computing_structure_refinement 'SHELXL-97 (Sheldrick, 2008)'
_computing_structure_solution 'SHELXS-97 (Sheldrick, 2008)'
_diffrn_ambient_temperature 170(2)
_diffrn_detector_area_resol_mean 10.3592
_diffrn_measured_fraction_theta_full 0.996
_diffrn_measured_fraction_theta_max 0.996
_diffrn_measurement_device_type 'Xcalibur, Atlas, Gemini ultra'
_diffrn_measurement_method '\w scans'
_diffrn_radiation_monochromator graphite
_diffrn_radiation_source 'fine-focus sealed tube'
_diffrn_radiation_type MoK\a
_diffrn_radiation_wavelength 0.71073
_diffrn_reflns_av_R_equivalents 0.0413
_diffrn_reflns_av_sigmaI/netI 0.0324
_diffrn_reflns_limit_h_max 14
_diffrn_reflns_limit_h_min -10
_diffrn_reflns_limit_k_max 22
_diffrn_reflns_limit_k_min -22
_diffrn_reflns_limit_l_max 29
_diffrn_reflns_limit_l_min -27
_diffrn_reflns_number 25593
_diffrn_reflns_theta_full 25.35
_diffrn_reflns_theta_max 25.35
_diffrn_reflns_theta_min 2.86
_exptl_absorpt_coefficient_mu 0.093
_exptl_absorpt_correction_T_max 0.9763
_exptl_absorpt_correction_T_min 0.9709
_exptl_absorpt_correction_type multi-scan
_exptl_absorpt_process_details
;
CrysAlis PRO (Agilent Technologies, 2011) 
;
_exptl_crystal_colour yellow
_exptl_crystal_density_diffrn 1.261
_exptl_crystal_density_method 'not measured'
_exptl_crystal_description block
_exptl_crystal_F_000 2256
_exptl_crystal_size_max 0.32
_exptl_crystal_size_mid 0.28
_exptl_crystal_size_min 0.26
_refine_diff_density_max 0.324
_refine_diff_density_min -0.329
_refine_diff_density_rms 0.039
_refine_ls_abs_structure_details 'Flack H D (1983), Acta Cryst. A39, 876-881'
_refine_ls_abs_structure_Flack -0.1(9)
_refine_ls_extinction_method none
_refine_ls_goodness_of_fit_ref 1.021
_refine_ls_hydrogen_treatment mixed
_refine_ls_matrix_type fullcycle
_refine_ls_number_parameters 701
_refine_ls_number_reflns 5584
_refine_ls_number_restraints 4
_refine_ls_restrained_S_all 1.024
_refine_ls_R_factor_all 0.0523
_refine_ls_R_factor_gt 0.0397
_refine_ls_shift/su_max 0.000
_refine_ls_shift/su_mean 0.000
_refine_ls_structure_factor_coef Fsqd
_refine_ls_weighting_details 'calc w=1/[\s^2^(Fo^2^)+(0.0490P)^2^+1.7376P] where P=(Fo^2^+2Fc^2^)/3'
_refine_ls_weighting_scheme calc
_refine_ls_wR_factor_gt 0.0912
_refine_ls_wR_factor_ref 0.0981
_reflns_number_gt 4712
_reflns_number_total 5584
_reflns_threshold_expression >2sigma(I)
_cod_data_source_file ol500857w_si_002.cif
_cod_data_source_block 120918_hcy_p5on
_cod_depositor_comments 'Adding full bibliography for 1514348--1514349.cif.'
_cod_database_code 1514348

loop_
_symmetry_equiv_pos_as_xyz
'x, y, z'
'-x+1/2, -y, z+1/2'
'x+1/2, -y+1/2, -z'
'-x, y+1/2, -z+1/2'

loop_
_atom_site_label
_atom_site_type_symbol
_atom_site_fract_x
_atom_site_fract_y
_atom_site_fract_z
_atom_site_U_iso_or_equiv
_atom_site_adp_type
_atom_site_occupancy
_atom_site_symmetry_multiplicity
_atom_site_calc_flag
_atom_site_refinement_flags
O1 O 0.61687(17) 0.29900(11) 0.33753(8) 0.034 Uani 1 1 d .
O2 O 0.7391(2) 0.32872(11) 0.43031(8) 0.039 Uani 1 1 d .
O3 O 0.79918(18) 0.21790(12) 0.43576(9) 0.038 Uani 1 1 d .
O4 O 0.75037(16) 0.47672(10) 0.16808(7) 0.028 Uani 1 1 d .
O5 O 0.67009(18) 0.53115(12) 0.03335(8) 0.039 Uani 1 1 d .
O6 O 0.81966(18) 0.55540(12) 0.08275(9) 0.039 Uani 1 1 d .
O7 O 1.0045(2) 0.41384(11) 0.33447(9) 0.042 Uani 1 1 d .
O8 O 1.02118(19) 0.66633(11) 0.21841(9) 0.039 Uani 1 1 d .
O9 O 1.05483(18) 0.63205(12) 0.43977(9) 0.038 Uani 1 1 d .
O10 O 0.76911(16) 0.82801(12) 0.34815(10) 0.041 Uani 1 1 d .
O11 O 0.68661(19) 0.68051(15) 0.53695(9) 0.051 Uani 1 1 d .
O12 O 0.38736(18) 0.70035(11) 0.36524(9) 0.038 Uani 1 1 d .
O13 O 0.45830(17) 0.46696(10) 0.47177(8) 0.028 Uani 1 1 d .
O14 O 0.35934(18) 0.49901(11) 0.24904(8) 0.033 Uani 1 1 d .
C56 C 0.2631(5) 0.4773(2) 0.5795(3) 0.103 Uani 1 1 d D
H56A H 0.2861 0.4856 0.5410 0.155 Uiso 1 1 calc R
H56B H 0.3279 0.4743 0.6034 0.155 Uiso 1 1 calc R
H56C H 0.2165 0.5166 0.5918 0.155 Uiso 1 1 calc R
O16 O 1.00945(19) 0.26031(13) 0.46821(11) 0.043 Uani 1 1 d D
O17 O 1.0039(3) 0.37521(16) 0.53751(17) 0.080 Uani 1 1 d G
H17A H 0.9468 0.4010 0.5350 0.120 Uiso 1 1 d G
H17B H 1.0677 0.3931 0.5401 0.120 Uiso 1 1 d G
N1 N 0.7035(2) 0.47465(13) 0.43961(10) 0.028 Uani 1 1 d .
H1C H 0.7435 0.4712 0.4714 0.034 Uiso 1 1 calc R
H1D H 0.7084 0.4333 0.4203 0.034 Uiso 1 1 calc R
H1E H 0.6321 0.4833 0.4482 0.034 Uiso 1 1 calc R
N2 N 0.7874(2) 0.69813(13) 0.04633(10) 0.031 Uani 1 1 d .
H2A H 0.7890 0.6555 0.0640 0.038 Uiso 1 1 calc R
H2B H 0.8564 0.7164 0.0448 0.038 Uiso 1 1 calc R
H2C H 0.7611 0.6922 0.0113 0.038 Uiso 1 1 calc R
C1 C 0.4537(2) 0.37035(15) 0.28105(11) 0.024 Uani 1 1 d .
H1A H 0.4087 0.3746 0.2470 0.029 Uiso 1 1 calc R
H1B H 0.4414 0.3226 0.2970 0.029 Uiso 1 1 calc R
C2 C 0.5737(2) 0.37918(14) 0.26660(11) 0.022 Uani 1 1 d .
C3 C 0.6550(2) 0.34445(15) 0.29710(11) 0.025 Uani 1 1 d .
C4 C 0.7647(2) 0.35590(15) 0.28536(11) 0.026 Uani 1 1 d .
H4 H 0.8192 0.3328 0.3070 0.031 Uiso 1 1 calc R
C5 C 0.7968(2) 0.40089(15) 0.24207(11) 0.025 Uani 1 1 d .
C6 C 0.7150(2) 0.43398(14) 0.21111(11) 0.023 Uani 1 1 d .
C7 C 0.6049(2) 0.42406(15) 0.22391(11) 0.023 Uani 1 1 d .
H7 H 0.5504 0.4484 0.2031 0.028 Uiso 1 1 calc R
C8 C 0.6879(3) 0.24585(16) 0.35919(12) 0.031 Uani 1 1 d .
H8A H 0.7435 0.2340 0.3307 0.037 Uiso 1 1 calc R
H8B H 0.6445 0.2025 0.3664 0.037 Uiso 1 1 calc R
C9 C 0.7470(2) 0.26706(15) 0.41257(12) 0.028 Uani 1 1 d .
C10 C 0.6729(2) 0.49093(17) 0.12511(12) 0.029 Uani 1 1 d .
H10A H 0.6130 0.5209 0.1399 0.035 Uiso 1 1 calc R
H10B H 0.6404 0.4458 0.1120 0.035 Uiso 1 1 calc R
C11 C 0.7278(2) 0.52843(16) 0.07701(12) 0.029 Uani 1 1 d .
C12 C 0.9170(2) 0.41173(16) 0.22817(12) 0.028 Uani 1 1 d .
H12A H 0.9251 0.4137 0.1873 0.034 Uiso 1 1 calc R
H12B H 0.9590 0.3702 0.2416 0.034 Uiso 1 1 calc R
C13 C 0.9662(2) 0.47856(16) 0.25312(12) 0.026 Uani 1 1 d .
C14 C 1.0088(2) 0.47764(16) 0.30704(12) 0.029 Uani 1 1 d .
C15 C 1.0508(2) 0.53931(16) 0.33028(12) 0.029 Uani 1 1 d .
H15 H 1.0781 0.5380 0.3672 0.034 Uiso 1 1 calc R
C16 C 1.0541(2) 0.60255(16) 0.30131(12) 0.027 Uani 1 1 d .
C17 C 1.0150(2) 0.60244(16) 0.24641(12) 0.028 Uani 1 1 d .
C18 C 0.9711(2) 0.54126(16) 0.22316(12) 0.028 Uani 1 1 d .
H18 H 0.9440 0.5424 0.1862 0.034 Uiso 1 1 calc R
C19 C 1.0573(4) 0.4101(2) 0.38691(16) 0.061 Uani 1 1 d .
H19A H 1.0179 0.4399 0.4136 0.092 Uiso 1 1 calc R
H19B H 1.1330 0.4271 0.3833 0.092 Uiso 1 1 calc R
H19C H 1.0576 0.3609 0.4000 0.092 Uiso 1 1 calc R
C20 C 1.0162(3) 0.6632(2) 0.15957(13) 0.044 Uani 1 1 d .
H20A H 0.9449 0.6441 0.1482 0.066 Uiso 1 1 calc R
H20B H 1.0748 0.6323 0.1457 0.066 Uiso 1 1 calc R
H20C H 1.0254 0.7109 0.1442 0.066 Uiso 1 1 calc R
C21 C 1.0921(2) 0.66970(16) 0.32893(12) 0.028 Uani 1 1 d .
H21A H 1.1158 0.7041 0.3003 0.034 Uiso 1 1 calc R
H21B H 1.1558 0.6592 0.3530 0.034 Uiso 1 1 calc R
C22 C 1.0006(2) 0.70223(15) 0.36366(12) 0.026 Uani 1 1 d .
C23 C 0.9815(2) 0.68050(16) 0.41818(13) 0.031 Uani 1 1 d .
C24 C 0.8945(2) 0.70812(16) 0.44818(12) 0.030 Uani 1 1 d .
H24 H 0.8830 0.6929 0.4853 0.036 Uiso 1 1 calc R
C25 C 0.8234(2) 0.75805(16) 0.42481(13) 0.030 Uani 1 1 d .
C26 C 0.8425(2) 0.78026(15) 0.37077(13) 0.030 Uani 1 1 d .
C27 C 0.9303(2) 0.75242(16) 0.34064(13) 0.029 Uani 1 1 d .
H27 H 0.9423 0.7680 0.3036 0.035 Uiso 1 1 calc R
C28 C 1.0236(3) 0.59639(19) 0.48942(13) 0.043 Uani 1 1 d .
H28A H 1.0208 0.6305 0.5201 0.064 Uiso 1 1 calc R
H28B H 1.0774 0.5593 0.4979 0.064 Uiso 1 1 calc R
H28C H 0.9512 0.5748 0.4844 0.064 Uiso 1 1 calc R
C29 C 0.8082(3) 0.8732(2) 0.30624(17) 0.054 Uani 1 1 d .
H29A H 0.8780 0.8942 0.3179 0.080 Uiso 1 1 calc R
H29B H 0.7546 0.9109 0.2995 0.080 Uiso 1 1 calc R
H29C H 0.8192 0.8460 0.2720 0.080 Uiso 1 1 calc R
C30 C 0.7270(3) 0.78524(17) 0.45838(14) 0.037 Uani 1 1 d .
H30A H 0.7492 0.7901 0.4977 0.045 Uiso 1 1 calc R
H30B H 0.7057 0.8327 0.4446 0.045 Uiso 1 1 calc R
C31 C 0.6295(2) 0.73580(15) 0.45454(12) 0.029 Uani 1 1 d .
C32 C 0.6113(2) 0.68353(17) 0.49414(12) 0.032 Uani 1 1 d .
C33 C 0.5226(2) 0.63779(15) 0.48977(12) 0.027 Uani 1 1 d .
H33 H 0.5125 0.6020 0.5171 0.032 Uiso 1 1 calc R
C34 C 0.4479(2) 0.64330(14) 0.44614(11) 0.023 Uani 1 1 d .
C35 C 0.4655(2) 0.69629(15) 0.40691(12) 0.026 Uani 1 1 d .
C36 C 0.5552(2) 0.74169(16) 0.41105(12) 0.030 Uani 1 1 d .
H36 H 0.5657 0.7773 0.3837 0.036 Uiso 1 1 calc R
C37 C 0.6538(3) 0.6473(2) 0.58594(14) 0.049 Uani 1 1 d .
H37A H 0.7066 0.6581 0.6155 0.073 Uiso 1 1 calc R
H37B H 0.6509 0.5959 0.5801 0.073 Uiso 1 1 calc R
H37C H 0.5811 0.6646 0.5967 0.073 Uiso 1 1 calc R
C38 C 0.4019(3) 0.7524(2) 0.32376(15) 0.053 Uani 1 1 d .
H38A H 0.4047 0.7994 0.3410 0.080 Uiso 1 1 calc R
H38B H 0.3405 0.7504 0.2976 0.080 Uiso 1 1 calc R
H38C H 0.4707 0.7434 0.3039 0.080 Uiso 1 1 calc R
C39 C 0.3520(2) 0.59314(15) 0.44140(11) 0.024 Uani 1 1 d .
H39A H 0.2864 0.6200 0.4294 0.028 Uiso 1 1 calc R
H39B H 0.3363 0.5726 0.4784 0.028 Uiso 1 1 calc R
C40 C 0.3735(2) 0.53341(15) 0.40042(11) 0.022 Uani 1 1 d .
C41 C 0.4226(2) 0.47065(15) 0.41678(11) 0.023 Uani 1 1 d .
C42 C 0.4425(2) 0.41685(15) 0.37880(12) 0.024 Uani 1 1 d .
H42 H 0.4721 0.3731 0.3912 0.029 Uiso 1 1 calc R
C43 C 0.4193(2) 0.42632(15) 0.32245(11) 0.022 Uani 1 1 d .
C44 C 0.3743(2) 0.49019(15) 0.30563(11) 0.025 Uani 1 1 d .
C45 C 0.3490(2) 0.54246(15) 0.34415(11) 0.024 Uani 1 1 d .
H45 H 0.3145 0.5850 0.3321 0.029 Uiso 1 1 calc R
C46 C 0.4696(3) 0.39797(16) 0.49535(12) 0.034 Uani 1 1 d .
H46A H 0.4881 0.4022 0.5348 0.051 Uiso 1 1 calc R
H46B H 0.5280 0.3722 0.4760 0.051 Uiso 1 1 calc R
H46C H 0.4003 0.3721 0.4914 0.051 Uiso 1 1 calc R
C47 C 0.3266(3) 0.56713(18) 0.22994(13) 0.046 Uani 1 1 d .
H47A H 0.2527 0.5777 0.2435 0.069 Uiso 1 1 calc R
H47B H 0.3268 0.5677 0.1893 0.069 Uiso 1 1 calc R
H47C H 0.3779 0.6030 0.2439 0.069 Uiso 1 1 calc R
C48 C 0.7473(2) 0.53417(16) 0.40492(12) 0.030 Uani 1 1 d .
H48A H 0.8250 0.5244 0.3958 0.035 Uiso 1 1 calc R
H48B H 0.7449 0.5785 0.4269 0.035 Uiso 1 1 calc R
C49 C 0.6841(2) 0.54498(16) 0.35162(11) 0.028 Uani 1 1 d .
H49A H 0.6055 0.5521 0.3602 0.033 Uiso 1 1 calc R
H49B H 0.6909 0.5022 0.3281 0.033 Uiso 1 1 calc R
C50 C 0.7274(2) 0.60883(16) 0.32036(11) 0.029 Uani 1 1 d .
H50A H 0.8079 0.6040 0.3164 0.034 Uiso 1 1 calc R
H50B H 0.7132 0.6519 0.3428 0.034 Uiso 1 1 calc R
C51 C 0.6780(3) 0.61930(17) 0.26318(12) 0.034 Uani 1 1 d .
H51A H 0.5975 0.6241 0.2670 0.040 Uiso 1 1 calc R
H51B H 0.6926 0.5765 0.2406 0.040 Uiso 1 1 calc R
C52 C 0.7220(2) 0.68386(16) 0.23256(12) 0.030 Uani 1 1 d .
H52A H 0.8029 0.6844 0.2359 0.036 Uiso 1 1 calc R
H52B H 0.6936 0.7272 0.2508 0.036 Uiso 1 1 calc R
C53 C 0.6915(3) 0.68625(17) 0.17126(12) 0.034 Uani 1 1 d .
H53A H 0.6106 0.6881 0.1681 0.041 Uiso 1 1 calc R
H53B H 0.7165 0.6417 0.1535 0.041 Uiso 1 1 calc R
C54 C 0.7399(3) 0.74879(17) 0.13941(12) 0.034 Uani 1 1 d .
H54A H 0.7109 0.7934 0.1555 0.041 Uiso 1 1 calc R
H54B H 0.8204 0.7489 0.1445 0.041 Uiso 1 1 calc R
C55 C 0.7147(3) 0.74773(18) 0.07741(12) 0.037 Uani 1 1 d .
H55A H 0.6374 0.7334 0.0718 0.045 Uiso 1 1 calc R
H55B H 0.7237 0.7962 0.0622 0.045 Uiso 1 1 calc R
O15 O 0.2042(3) 0.41400(16) 0.58255(15) 0.076 Uani 1 1 d D
H16A H 1.007(3) 0.2978(12) 0.4915(11) 0.035 Uiso 1 1 d D
H16B H 0.941(2) 0.251(2) 0.4578(17) 0.078 Uiso 1 1 d D
H15A H 0.243(3) 0.3721(14) 0.5695(19) 0.093 Uiso 1 1 d D

loop_
_atom_site_aniso_label
_atom_site_aniso_U_11
_atom_site_aniso_U_22
_atom_site_aniso_U_33
_atom_site_aniso_U_23
_atom_site_aniso_U_13
_atom_site_aniso_U_12
O1 0.033 0.039 0.030 0.013 -0.001 0.002
O2 0.060 0.030 0.028 -0.003 0.000 -0.002
O3 0.043 0.040 0.031 0.003 -0.007 0.010
O4 0.028 0.036 0.021 0.005 0.001 -0.005
O5 0.042 0.051 0.024 0.007 0.002 0.005
O6 0.038 0.043 0.037 0.009 0.003 -0.006
O7 0.059 0.030 0.037 0.007 -0.013 -0.004
O8 0.050 0.034 0.031 0.006 0.001 -0.006
O9 0.040 0.040 0.034 0.006 -0.006 0.004
O10 0.024 0.037 0.060 0.010 0.005 0.002
O11 0.038 0.079 0.035 0.003 -0.011 -0.008
O12 0.040 0.035 0.038 0.016 -0.011 -0.008
O13 0.041 0.024 0.020 0.002 -0.004 0.002
O14 0.045 0.035 0.020 0.001 -0.007 0.006
C56 0.120 0.050 0.140 0.031 0.062 0.010
O16 0.037 0.038 0.055 -0.006 0.001 0.006
O17 0.063 0.073 0.104 -0.034 -0.016 0.021
N1 0.031 0.031 0.023 0.001 -0.004 -0.003
N2 0.035 0.036 0.023 0.004 0.003 -0.003
C1 0.026 0.025 0.021 0.000 -0.002 -0.002
C2 0.026 0.024 0.016 -0.007 -0.001 -0.003
C3 0.030 0.026 0.017 0.000 0.000 -0.001
C4 0.030 0.026 0.022 -0.003 -0.003 0.004
C5 0.028 0.025 0.021 -0.008 0.002 0.000
C6 0.030 0.022 0.018 -0.004 0.003 -0.001
C7 0.027 0.025 0.017 -0.003 -0.004 0.003
C8 0.039 0.027 0.028 0.002 -0.005 0.002
C9 0.031 0.030 0.023 0.001 0.006 0.000
C10 0.029 0.033 0.025 0.004 0.001 0.003
C11 0.032 0.028 0.028 -0.003 0.005 0.006
C12 0.026 0.032 0.027 -0.008 0.002 0.000
C13 0.020 0.030 0.028 -0.002 0.006 0.005
C14 0.027 0.029 0.032 0.001 0.001 0.004
C15 0.027 0.033 0.026 0.000 -0.003 0.005
C16 0.019 0.033 0.030 -0.001 0.003 0.002
C17 0.024 0.032 0.027 0.003 0.004 0.001
C18 0.022 0.041 0.020 0.000 0.002 0.001
C19 0.097 0.040 0.048 0.012 -0.026 -0.005
C20 0.053 0.049 0.031 0.012 0.002 0.000
C21 0.022 0.034 0.029 0.002 0.000 -0.003
C22 0.022 0.025 0.032 -0.003 -0.001 -0.007
C23 0.027 0.031 0.034 -0.001 -0.005 -0.006
C24 0.033 0.033 0.026 -0.006 0.002 -0.011
C25 0.024 0.027 0.039 -0.010 0.003 -0.007
C26 0.022 0.024 0.042 -0.002 -0.003 -0.006
C27 0.023 0.029 0.035 0.003 -0.001 -0.007
C28 0.048 0.044 0.035 0.009 -0.009 -0.003
C29 0.035 0.050 0.076 0.020 -0.005 0.003
C30 0.031 0.037 0.043 -0.011 0.006 -0.004
C31 0.026 0.026 0.034 -0.011 0.009 -0.003
C32 0.027 0.043 0.025 -0.011 -0.001 0.005
C33 0.032 0.029 0.020 -0.002 0.003 0.000
C34 0.024 0.021 0.022 -0.003 0.007 0.002
C35 0.028 0.022 0.027 0.001 0.000 0.003
C36 0.035 0.023 0.032 0.000 0.008 0.000
C37 0.058 0.052 0.036 0.004 -0.013 0.018
C38 0.055 0.055 0.049 0.031 -0.012 -0.008
C39 0.024 0.025 0.022 0.001 0.003 -0.001
C40 0.019 0.023 0.023 0.000 0.002 -0.002
C41 0.023 0.027 0.019 0.003 0.001 -0.004
C42 0.025 0.019 0.027 0.002 0.000 -0.002
C43 0.022 0.023 0.023 0.001 0.000 -0.007
C44 0.025 0.029 0.021 0.001 -0.003 -0.003
C45 0.022 0.024 0.026 0.002 -0.001 0.002
C46 0.048 0.028 0.026 0.008 -0.006 -0.001
C47 0.064 0.049 0.024 0.006 -0.003 0.018
C48 0.029 0.032 0.027 0.001 -0.001 -0.005
C49 0.031 0.030 0.023 0.000 -0.002 -0.001
C50 0.028 0.034 0.024 -0.001 0.000 -0.004
C51 0.039 0.036 0.026 0.001 -0.004 -0.002
C52 0.032 0.032 0.025 0.002 0.001 0.003
C53 0.040 0.036 0.025 0.000 0.000 -0.001
C54 0.038 0.038 0.026 0.001 0.006 0.011
C55 0.038 0.043 0.030 0.006 0.001 0.012
O15 0.068 0.054 0.107 -0.003 0.002 0.004

loop_
_atom_type_symbol
_atom_type_description
_atom_type_scat_dispersion_real
_atom_type_scat_dispersion_imag
_atom_type_scat_source
C C 0.0033 0.0016 'International Tables Vol C Tables 4.2.6.8 and 6.1.1.4'
H H 0.0000 0.0000 'International Tables Vol C Tables 4.2.6.8 and 6.1.1.4'
N N 0.0061 0.0033 'International Tables Vol C Tables 4.2.6.8 and 6.1.1.4'
O O 0.0106 0.0060 'International Tables Vol C Tables 4.2.6.8 and 6.1.1.4'

loop_
_geom_angle_atom_site_label_1
_geom_angle_atom_site_label_2
_geom_angle_atom_site_label_3
_geom_angle
C3 O1 C8 119.4(2)
C6 O4 C10 116.6(2)
C14 O7 C19 117.0(3)
C17 O8 C20 116.6(3)
C23 O9 C28 117.1(3)
C26 O10 C29 117.3(2)
C32 O11 C37 117.4(3)
C35 O12 C38 117.7(3)
C41 O13 C46 117.0(2)
C44 O14 C47 117.6(2)
O15 C56 H56A 109.5
O15 C56 H56B 109.5
H56A C56 H56B 109.5
O15 C56 H56C 109.5
H56A C56 H56C 109.5
H56B C56 H56C 109.5
H16A O16 H16B 108(3)
H17A O17 H17B 121.8
C48 N1 H1C 109.5
C48 N1 H1D 109.5
H1C N1 H1D 109.5
C48 N1 H1E 109.5
H1C N1 H1E 109.5
H1D N1 H1E 109.5
C55 N2 H2A 109.5
C55 N2 H2B 109.5
H2A N2 H2B 109.5
C55 N2 H2C 109.5
H2A N2 H2C 109.5
H2B N2 H2C 109.5
C43 C1 C2 110.1(2)
C43 C1 H1A 109.6
C2 C1 H1A 109.6
C43 C1 H1B 109.6
C2 C1 H1B 109.6
H1A C1 H1B 108.2
C7 C2 C3 118.8(3)
C7 C2 C1 120.3(2)
C3 C2 C1 120.9(2)
O1 C3 C4 124.6(3)
O1 C3 C2 115.1(2)
C4 C3 C2 120.4(3)
C3 C4 C5 121.1(3)
C3 C4 H4 119.4
C5 C4 H4 119.4
C6 C5 C4 118.1(3)
C6 C5 C12 120.9(3)
C4 C5 C12 121.1(3)
O4 C6 C7 123.1(3)
O4 C6 C5 116.1(2)
C7 C6 C5 120.8(3)
C2 C7 C6 120.8(3)
C2 C7 H7 119.6
C6 C7 H7 119.6
O1 C8 C9 114.3(2)
O1 C8 H8A 108.7
C9 C8 H8A 108.7
O1 C8 H8B 108.7
C9 C8 H8B 108.7
H8A C8 H8B 107.6
O2 C9 O3 125.3(3)
O2 C9 C8 119.9(3)
O3 C9 C8 114.8(3)
O4 C10 C11 110.5(2)
O4 C10 H10A 109.6
C11 C10 H10A 109.6
O4 C10 H10B 109.6
C11 C10 H10B 109.6
H10A C10 H10B 108.1
O6 C11 O5 125.4(3)
O6 C11 C10 120.5(3)
O5 C11 C10 114.1(3)
C5 C12 C13 113.9(2)
C5 C12 H12A 108.8
C13 C12 H12A 108.8
C5 C12 H12B 108.8
C13 C12 H12B 108.8
H12A C12 H12B 107.7
C18 C13 C14 118.5(3)
C18 C13 C12 121.2(3)
C14 C13 C12 120.2(3)
O7 C14 C15 123.6(3)
O7 C14 C13 116.3(3)
C15 C14 C13 120.1(3)
C16 C15 C14 122.0(3)
C16 C15 H15 119.0
C14 C15 H15 119.0
C15 C16 C17 117.6(3)
C15 C16 C21 120.8(3)
C17 C16 C21 121.5(3)
O8 C17 C18 123.2(3)
O8 C17 C16 116.0(3)
C18 C17 C16 120.7(3)
C13 C18 C17 121.0(3)
C13 C18 H18 119.5
C17 C18 H18 119.5
O7 C19 H19A 109.5
O7 C19 H19B 109.5
H19A C19 H19B 109.5
O7 C19 H19C 109.5
H19A C19 H19C 109.5
H19B C19 H19C 109.5
O8 C20 H20A 109.5
O8 C20 H20B 109.5
H20A C20 H20B 109.5
O8 C20 H20C 109.5
H20A C20 H20C 109.5
H20B C20 H20C 109.5
C16 C21 C22 110.9(2)
C16 C21 H21A 109.5
C22 C21 H21A 109.5
C16 C21 H21B 109.5
C22 C21 H21B 109.5
H21A C21 H21B 108.0
C27 C22 C23 118.1(3)
C27 C22 C21 120.4(3)
C23 C22 C21 121.4(3)
O9 C23 C24 123.3(3)
O9 C23 C22 116.2(3)
C24 C23 C22 120.6(3)
C23 C24 C25 121.2(3)
C23 C24 H24 119.4
C25 C24 H24 119.4
C26 C25 C24 118.5(3)
C26 C25 C30 121.9(3)
C24 C25 C30 119.6(3)
O10 C26 C25 117.2(3)
O10 C26 C27 122.5(3)
C25 C26 C27 120.2(3)
C22 C27 C26 121.4(3)
C22 C27 H27 119.3
C26 C27 H27 119.3
O9 C28 H28A 109.5
O9 C28 H28B 109.5
H28A C28 H28B 109.5
O9 C28 H28C 109.5
H28A C28 H28C 109.5
H28B C28 H28C 109.5
O10 C29 H29A 109.5
O10 C29 H29B 109.5
H29A C29 H29B 109.5
O10 C29 H29C 109.5
H29A C29 H29C 109.5
H29B C29 H29C 109.5
C31 C30 C25 111.6(2)
C31 C30 H30A 109.3
C25 C30 H30A 109.3
C31 C30 H30B 109.3
C25 C30 H30B 109.3
H30A C30 H30B 108.0
C32 C31 C36 118.1(3)
C32 C31 C30 121.3(3)
C36 C31 C30 120.6(3)
O11 C32 C33 123.3(3)
O11 C32 C31 115.8(3)
C33 C32 C31 120.9(3)
C32 C33 C34 121.3(3)
C32 C33 H33 119.3
C34 C33 H33 119.3
C35 C34 C33 117.7(3)
C35 C34 C39 121.2(3)
C33 C34 C39 121.1(2)
O12 C35 C34 115.2(3)
O12 C35 C36 123.9(3)
C34 C35 C36 120.9(3)
C31 C36 C35 121.1(3)
C31 C36 H36 119.4
C35 C36 H36 119.4
O11 C37 H37A 109.5
O11 C37 H37B 109.5
H37A C37 H37B 109.5
O11 C37 H37C 109.5
H37A C37 H37C 109.5
H37B C37 H37C 109.5
O12 C38 H38A 109.5
O12 C38 H38B 109.5
H38A C38 H38B 109.5
O12 C38 H38C 109.5
H38A C38 H38C 109.5
H38B C38 H38C 109.5
C34 C39 C40 112.4(2)
C34 C39 H39A 109.1
C40 C39 H39A 109.1
C34 C39 H39B 109.1
C40 C39 H39B 109.1
H39A C39 H39B 107.9
C41 C40 C45 118.2(3)
C41 C40 C39 121.6(2)
C45 C40 C39 120.1(2)
C40 C41 C42 120.9(2)
C40 C41 O13 116.6(2)
C42 C41 O13 122.3(2)
C41 C42 C43 120.8(3)
C41 C42 H42 119.6
C43 C42 H42 119.6
C44 C43 C42 118.4(3)
C44 C43 C1 121.6(2)
C42 C43 C1 119.7(2)
C43 C44 O14 116.4(2)
C43 C44 C45 120.7(2)
O14 C44 C45 122.9(3)
C44 C45 C40 120.9(3)
C44 C45 H45 119.6
C40 C45 H45 119.6
O13 C46 H46A 109.5
O13 C46 H46B 109.5
H46A C46 H46B 109.5
O13 C46 H46C 109.5
H46A C46 H46C 109.5
H46B C46 H46C 109.5
O14 C47 H47A 109.5
O14 C47 H47B 109.5
H47A C47 H47B 109.5
O14 C47 H47C 109.5
H47A C47 H47C 109.5
H47B C47 H47C 109.5
N1 C48 C49 113.2(2)
N1 C48 H48A 108.9
C49 C48 H48A 108.9
N1 C48 H48B 108.9
C49 C48 H48B 108.9
H48A C48 H48B 107.8
C48 C49 C50 110.6(2)
C48 C49 H49A 109.5
C50 C49 H49A 109.5
C48 C49 H49B 109.5
C50 C49 H49B 109.5
H49A C49 H49B 108.1
C49 C50 C51 114.6(2)
C49 C50 H50A 108.6
C51 C50 H50A 108.6
C49 C50 H50B 108.6
C51 C50 H50B 108.6
H50A C50 H50B 107.6
C50 C51 C52 113.8(3)
C50 C51 H51A 108.8
C52 C51 H51A 108.8
C50 C51 H51B 108.8
C52 C51 H51B 108.8
H51A C51 H51B 107.7
C51 C52 C53 114.1(3)
C51 C52 H52A 108.7
C53 C52 H52A 108.7
C51 C52 H52B 108.7
C53 C52 H52B 108.7
H52A C52 H52B 107.6
C52 C53 C54 114.6(3)
C52 C53 H53A 108.6
C54 C53 H53A 108.6
C52 C53 H53B 108.6
C54 C53 H53B 108.6
H53A C53 H53B 107.6
C55 C54 C53 113.9(3)
C55 C54 H54A 108.8
C53 C54 H54A 108.8
C55 C54 H54B 108.8
C53 C54 H54B 108.8
H54A C54 H54B 107.7
N2 C55 C54 112.4(2)
N2 C55 H55A 109.1
C54 C55 H55A 109.1
N2 C55 H55B 109.1
C54 C55 H55B 109.1
H55A C55 H55B 107.9
C56 O15 H15A 115(2)

loop_
_geom_bond_atom_site_label_1
_geom_bond_atom_site_label_2
_geom_bond_distance
O1 C3 1.378(3)
O1 C8 1.424(3)
O2 C9 1.242(3)
O3 C9 1.255(3)
O4 C6 1.382(3)
O4 C10 1.427(3)
O5 C11 1.266(4)
O6 C11 1.238(4)
O7 C14 1.374(3)
O7 C19 1.420(4)
O8 C17 1.383(4)
O8 C20 1.420(4)
O9 C23 1.380(4)
O9 C28 1.424(4)
O10 C26 1.381(4)
O10 C29 1.404(4)
O11 C32 1.382(4)
O11 C37 1.394(4)
O12 C35 1.386(3)
O12 C38 1.411(4)
O13 C41 1.396(3)
O13 C46 1.426(3)
O14 C44 1.385(3)
O14 C47 1.421(4)
C56 O15 1.395(6)
C56 H56A 0.9800
C56 H56B 0.9800
C56 H56C 0.9800
O16 H16A 0.902(18)
O16 H16B 0.888(19)
O17 H17A 0.8502
O17 H17B 0.8499
N1 C48 1.497(4)
N1 H1C 0.9100
N1 H1D 0.9100
N1 H1E 0.9100
N2 C55 1.490(4)
N2 H2A 0.9100
N2 H2B 0.9100
N2 H2C 0.9100
C1 C43 1.511(4)
C1 C2 1.513(4)
C1 H1A 0.9900
C1 H1B 0.9900
C2 C7 1.385(4)
C2 C3 1.397(4)
C3 C4 1.384(4)
C4 C5 1.400(4)
C4 H4 0.9500
C5 C6 1.392(4)
C5 C12 1.517(4)
C6 C7 1.390(4)
C7 H7 0.9500
C8 C9 1.527(4)
C8 H8A 0.9900
C8 H8B 0.9900
C10 C11 1.513(4)
C10 H10A 0.9900
C10 H10B 0.9900
C12 C13 1.520(4)
C12 H12A 0.9900
C12 H12B 0.9900
C13 C18 1.386(4)
C13 C14 1.399(4)
C14 C15 1.388(4)
C15 C16 1.382(4)
C15 H15 0.9500
C16 C17 1.406(4)
C16 C21 1.503(4)
C17 C18 1.390(4)
C18 H18 0.9500
C19 H19A 0.9800
C19 H19B 0.9800
C19 H19C 0.9800
C20 H20A 0.9800
C20 H20B 0.9800
C20 H20C 0.9800
C21 C22 1.523(4)
C21 H21A 0.9900
C21 H21B 0.9900
C22 C27 1.392(4)
C22 C23 1.395(4)
C23 C24 1.385(4)
C24 C25 1.399(4)
C24 H24 0.9500
C25 C26 1.387(4)
C25 C30 1.515(4)
C26 C27 1.395(4)
C27 H27 0.9500
C28 H28A 0.9800
C28 H28B 0.9800
C28 H28C 0.9800
C29 H29A 0.9800
C29 H29B 0.9800
C29 H29C 0.9800
C30 C31 1.514(4)
C30 H30A 0.9900
C30 H30B 0.9900
C31 C32 1.389(4)
C31 C36 1.389(4)
C32 C33 1.388(4)
C33 C34 1.394(4)
C33 H33 0.9500
C34 C35 1.392(4)
C34 C39 1.508(4)
C35 C36 1.392(4)
C36 H36 0.9500
C37 H37A 0.9800
C37 H37B 0.9800
C37 H37C 0.9800
C38 H38A 0.9800
C38 H38B 0.9800
C38 H38C 0.9800
C39 C40 1.520(4)
C39 H39A 0.9900
C39 H39B 0.9900
C40 C41 1.383(4)
C40 C45 1.398(4)
C41 C42 1.387(4)
C42 C43 1.398(4)
C42 H42 0.9500
C43 C44 1.384(4)
C44 C45 1.388(4)
C45 H45 0.9500
C46 H46A 0.9800
C46 H46B 0.9800
C46 H46C 0.9800
C47 H47A 0.9800
C47 H47B 0.9800
C47 H47C 0.9800
C48 C49 1.511(4)
C48 H48A 0.9900
C48 H48B 0.9900
C49 C50 1.515(4)
C49 H49A 0.9900
C49 H49B 0.9900
C50 C51 1.516(4)
C50 H50A 0.9900
C50 H50B 0.9900
C51 C52 1.521(4)
C51 H51A 0.9900
C51 H51B 0.9900
C52 C53 1.523(4)
C52 H52A 0.9900
C52 H52B 0.9900
C53 C54 1.525(4)
C53 H53A 0.9900
C53 H53B 0.9900
C54 C55 1.524(4)
C54 H54A 0.9900
C54 H54B 0.9900
C55 H55A 0.9900
C55 H55B 0.9900
O15 H15A 0.974(19)
